data_1539971
loop_
_publ_author_name
'Yakubovich, O.V.'
'Massa, W.'
'Kabalov, Yu.K.'
'Liferovich, R.P.'
'Gavrilenko, P.G.'

_publ_section_title
;
 Strontium in the structure of collinsite: Rietveld method refinement
;
_journal_name_full Kristallografiya
_journal_page_first 260
_journal_page_last 266
_journal_volume 48
_journal_year 2003
_chemical_formula_sum 'Ca1.28 H4 Mg O10 P2 Sr0.72'
_chemical_name_systematic '(Ca1.28 Sr0.72) Mg (P O4)2 (H2 O)2'
_space_group_IT_number 2
_symmetry_space_group_name_Hall '-P 1'
_symmetry_space_group_name_H-M 'P -1'
_cell_angle_alpha 96.965
_cell_angle_beta 108.846
_cell_angle_gamma 107.211
_cell_formula_units_Z 1
_cell_length_a 5.8219
_cell_length_b 6.8319
_cell_length_c 5.4713
_cell_volume 190.987
_citation_journal_id_ASTM KRISAJ
_cod_data_source_file Yakubovich_KRISAJ_2003_426.cif
_cod_data_source_block H4Ca1.28Mg1O10P2Sr0.72
_cod_original_cell_volume 190.9868
_cod_original_formula_sum 'H4 Ca1.28 Mg1 O10 P2 Sr0.72'
_cod_database_code 1539971

loop_
_symmetry_equiv_pos_as_xyz
x,y,z
-x,-y,-z

loop_
_atom_site_label
_atom_site_type_symbol
_atom_site_fract_x
_atom_site_fract_y
_atom_site_fract_z
_atom_site_occupancy
_atom_site_U_iso_or_equiv
O1 O-2 0.377 0.164 0.934 1 0.0
P1 P+5 0.312 0.24 0.672 1 0.0
Ca1 Ca+2 0.3133 0.7609 0.6576 0.64 0.0
Mg1 Mg+2 0 0 0 1 0.0
O5 O-2 0.99 0.285 0.099 1 0.0
O3 O-2 0.157 0.372 0.633 1 0.0
O4 O-2 0.605 0.375 0.733 1 0.0
Sr1 Sr+2 0.3133 0.7609 0.6576 0.36 0.0
O2 O-2 0.256 0.064 0.409 1 0.0
